data_4346121
loop_
_publ_author_name
'Knorr, Michael'
'Bonnot, Antoine'
'Lapprand, Antony'
'Khatyr, Abderrahim'
'Strohmann, Carsten'
'Kubicki, Marek M.'
'Rousselin, Yoann'
'Harvey, Pierre D.'

_publ_section_title
;
 Reactivity of CuI and CuBr toward dialkyl sulfides RSR: from discrete
 molecular Cu4I4S4 and Cu8I8S6 clusters to luminescent copper(I)
 coordination polymers.
;
_journal_issue 8
_journal_name_full 'Inorganic chemistry'
_journal_page_first 4076
_journal_page_last 4093
_journal_paper_doi 10.1021/acs.inorgchem.5b00327
_journal_volume 54
_journal_year 2015
_chemical_formula_moiety 'C12 H32 Br4 Cu4 S4'
_chemical_formula_sum 'C12 H32 Br4 Cu4 S4'
_chemical_formula_weight 878.42
_space_group_IT_number 14
_space_group_name_Hall '-P 2ybc'
_space_group_name_H-M_alt 'P 1 21/c 1'
_symmetry_cell_setting monoclinic
_symmetry_space_group_name_Hall '-P 2ybc'
_symmetry_space_group_name_H-M 'P 1 21/c 1'
_atom_sites_solution_hydrogens geom
_atom_sites_solution_primary direct
_atom_sites_solution_secondary difmap
_audit_creation_method SHELXL-97
_cell_angle_alpha 90.00
_cell_angle_beta 96.3690(10)
_cell_angle_gamma 90.00
_cell_formula_units_Z 4
_cell_length_a 8.4429(3)
_cell_length_b 22.3567(6)
_cell_length_c 14.1198(6)
_cell_measurement_reflns_used 5421
_cell_measurement_temperature 195(2)
_cell_measurement_theta_max 27.485
_cell_measurement_theta_min 0.998
_cell_volume 2648.74(16)
_computing_cell_refinement 'HKL Scalepack (Otwinowski & Minor 1997)'
_computing_data_collection 'Collect (Bruker AXS BV, 1997-2004)'
_computing_data_reduction 'HKL Denzo and Scalepack (Otwinowski & Minor 1997)'
_computing_molecular_graphics 'ORTEP3 (Farrugia,1997)'
_computing_publication_material 'WinGX publication routines (Farrugia, 1999)'
_computing_structure_refinement 'SHELXL-97 (Sheldrick, 1997)'
_computing_structure_solution 'SIR92 (Altomare et al., 1993)'
_diffrn_ambient_temperature 195(2)
_diffrn_measured_fraction_theta_full 0.997
_diffrn_measured_fraction_theta_max 0.997
_diffrn_measurement_device_type 'Nonius Kappa Apex II'
_diffrn_measurement_method CCD
_diffrn_radiation_monochromator graphite
_diffrn_radiation_source 'fine-focus sealed tube'
_diffrn_radiation_type MoK\a
_diffrn_radiation_wavelength 0.71073
_diffrn_reflns_av_R_equivalents 0.1001
_diffrn_reflns_av_sigmaI/netI 0.0727
_diffrn_reflns_limit_h_max 8
_diffrn_reflns_limit_h_min -10
_diffrn_reflns_limit_k_max 22
_diffrn_reflns_limit_k_min -28
_diffrn_reflns_limit_l_max 17
_diffrn_reflns_limit_l_min -18
_diffrn_reflns_number 17571
_diffrn_reflns_theta_full 27.48
_diffrn_reflns_theta_max 27.48
_diffrn_reflns_theta_min 1.82
_exptl_absorpt_coefficient_mu 9.515
_exptl_absorpt_correction_T_max 0.5640
_exptl_absorpt_correction_T_min 0.2549
_exptl_absorpt_correction_type multi-scan
_exptl_absorpt_process_details 'R.H. Blessing, Acta Cryst. (1995), a51, 33-38'
_exptl_crystal_colour colourless
_exptl_crystal_density_diffrn 2.203
_exptl_crystal_density_method 'not measured'
_exptl_crystal_description Plate
_exptl_crystal_F_000 1696
_exptl_crystal_size_max 0.22
_exptl_crystal_size_mid 0.05
_exptl_crystal_size_min 0.02
_refine_diff_density_max 1.117
_refine_diff_density_min -1.614
_refine_diff_density_rms 0.230
_refine_ls_extinction_method none
_refine_ls_goodness_of_fit_ref 1.076
_refine_ls_hydrogen_treatment noref
_refine_ls_matrix_type full
_refine_ls_number_constraints 0
_refine_ls_number_parameters 225
_refine_ls_number_reflns 6047
_refine_ls_number_restraints 0
_refine_ls_restrained_S_all 1.076
_refine_ls_R_factor_all 0.0861
_refine_ls_R_factor_gt 0.0604
_refine_ls_shift/su_max 0.010
_refine_ls_shift/su_mean 0.001
_refine_ls_structure_factor_coef Fsqd
_refine_ls_weighting_details 'calc w=1/[\s^2^(Fo^2^)+(0.0481P)^2^+27.1313P] where P=(Fo^2^+2Fc^2^)/3'
_refine_ls_weighting_scheme calc
_refine_ls_wR_factor_gt 0.1346
_refine_ls_wR_factor_ref 0.1516
_reflns_number_gt 4597
_reflns_number_total 6047
_reflns_threshold_expression >2sigma(I)
_cod_data_source_file ic5b00327_si_001.cif
_cod_data_source_block 10mkcubrmeset_195k_compound_9
_cod_original_sg_symbol_H-M 'P 21/c'
_cod_database_code 4346121

loop_
_symmetry_equiv_pos_as_xyz
'x, y, z'
'-x, y+1/2, -z+1/2'
'-x, -y, -z'
'x, -y-1/2, z-1/2'

loop_
_atom_site_label
_atom_site_type_symbol
_atom_site_fract_x
_atom_site_fract_y
_atom_site_fract_z
_atom_site_U_iso_or_equiv
_atom_site_adp_type
_atom_site_occupancy
_atom_site_symmetry_multiplicity
_atom_site_calc_flag
_atom_site_refinement_flags
C1 C -0.1647(15) -0.1853(6) 0.4341(10) 0.061(3) Uani 1 1 d .
H1A H -0.1182 -0.2119 0.4849 0.092 Uiso 1 1 calc R
H1B H -0.2122 -0.2093 0.3802 0.092 Uiso 1 1 calc R
H1C H -0.2473 -0.1605 0.4581 0.092 Uiso 1 1 calc R
C2 C -0.0358(12) -0.1455(5) 0.4019(7) 0.044(2) Uani 1 1 d .
H2A H -0.0863 -0.1151 0.3573 0.053 Uiso 1 1 calc R
H2B H 0.0353 -0.1701 0.3664 0.053 Uiso 1 1 calc R
C3 C -0.0652(14) -0.0689(5) 0.5582(9) 0.053(3) Uani 1 1 d .
H3A H -0.1334 -0.0451 0.5118 0.080 Uiso 1 1 calc R
H3B H -0.0123 -0.0424 0.6073 0.080 Uiso 1 1 calc R
H3C H -0.1305 -0.0982 0.5880 0.080 Uiso 1 1 calc R
C4 C 0.4930(13) -0.1963(4) 0.7748(6) 0.039(2) Uani 1 1 d .
H4A H 0.5461 -0.2184 0.7273 0.058 Uiso 1 1 calc R
H4B H 0.4191 -0.2230 0.8031 0.058 Uiso 1 1 calc R
H4C H 0.5729 -0.1813 0.8247 0.058 Uiso 1 1 calc R
C5 C 0.5428(11) -0.0979(4) 0.6635(6) 0.032(2) Uani 1 1 d .
H5A H 0.6264 -0.0845 0.7138 0.039 Uiso 1 1 calc R
H5B H 0.5915 -0.1268 0.6221 0.039 Uiso 1 1 calc R
C6 C 0.4793(14) -0.0446(5) 0.6048(8) 0.051(3) Uani 1 1 d .
H6A H 0.4031 -0.0584 0.5518 0.077 Uiso 1 1 calc R
H6B H 0.5678 -0.0239 0.5796 0.077 Uiso 1 1 calc R
H6C H 0.4258 -0.0172 0.6450 0.077 Uiso 1 1 calc R
C7 C 0.3018(12) 0.1707(5) 0.8546(8) 0.045(3) Uani 1 1 d .
H7A H 0.3154 0.2124 0.8353 0.068 Uiso 1 1 calc R
H7B H 0.2647 0.1698 0.9179 0.068 Uiso 1 1 calc R
H7C H 0.2233 0.1510 0.8086 0.068 Uiso 1 1 calc R
C8 C 0.5148(14) 0.1244(5) 0.7316(6) 0.045(3) Uani 1 1 d .
H8A H 0.4230 0.1025 0.6983 0.054 Uiso 1 1 calc R
H8B H 0.5199 0.1644 0.7020 0.054 Uiso 1 1 calc R
C9 C 0.6682(15) 0.0902(5) 0.7229(8) 0.055(3) Uani 1 1 d .
H9A H 0.7573 0.1106 0.7600 0.082 Uiso 1 1 calc R
H9B H 0.6877 0.0886 0.6558 0.082 Uiso 1 1 calc R
H9C H 0.6585 0.0495 0.7472 0.082 Uiso 1 1 calc R
C10 C 0.9326(12) 0.0788(4) 0.9921(7) 0.037(2) Uani 1 1 d .
H10A H 1.0036 0.1017 0.9553 0.056 Uiso 1 1 calc R
H10B H 0.8649 0.0526 0.9493 0.056 Uiso 1 1 calc R
H10C H 0.9965 0.0546 1.0400 0.056 Uiso 1 1 calc R
C11 C 0.9571(10) 0.1771(4) 1.1175(6) 0.032(2) Uani 1 1 d .
H11A H 1.0302 0.1928 1.0733 0.039 Uiso 1 1 calc R
H11B H 0.9028 0.2117 1.1435 0.039 Uiso 1 1 calc R
C12 C 1.0537(11) 0.1452(5) 1.1984(7) 0.040(2) Uani 1 1 d .
H12A H 0.9827 0.1305 1.2436 0.060 Uiso 1 1 calc R
H12B H 1.1314 0.1730 1.2309 0.060 Uiso 1 1 calc R
H12C H 1.1099 0.1114 1.1732 0.060 Uiso 1 1 calc R
S1 S 0.0836(3) -0.10761(11) 0.49823(16) 0.0326(5) Uani 1 1 d .
S2 S 0.3839(2) -0.13426(9) 0.71804(13) 0.0229(4) Uani 1 1 d .
S3 S 0.4902(3) 0.13207(9) 0.85832(15) 0.0276(4) Uani 1 1 d .
S4 S 0.8086(2) 0.12995(9) 1.05114(13) 0.0217(4) Uani 1 1 d .
Cu1 Cu 0.21681(13) -0.17699(5) 0.59366(7) 0.0306(3) Uani 1 1 d .
Cu2 Cu 0.32044(13) -0.07627(5) 0.84293(7) 0.0274(2) Uani 1 1 d .
Cu3 Cu 0.42010(14) 0.03819(5) 0.90832(8) 0.0320(3) Uani 1 1 d .
Cu4 Cu 0.68357(13) 0.19263(5) 0.93357(7) 0.0284(2) Uani 1 1 d .
Br1 Br 0.10526(10) -0.26828(4) 0.65795(6) 0.0296(2) Uani 1 1 d .
Br2 Br 0.41820(12) -0.21912(4) 0.49082(6) 0.0331(2) Uani 1 1 d .
Br3 Br 0.17763(11) 0.01567(4) 0.79773(6) 0.0316(2) Uani 1 1 d .
Br4 Br 0.60779(10) -0.04890(4) 0.91733(6) 0.02619(19) Uani 1 1 d .

loop_
_atom_site_aniso_label
_atom_site_aniso_U_11
_atom_site_aniso_U_22
_atom_site_aniso_U_33
_atom_site_aniso_U_23
_atom_site_aniso_U_13
_atom_site_aniso_U_12
C1 0.055(7) 0.061(8) 0.065(8) 0.006(6) -0.006(6) -0.001(6)
C2 0.048(6) 0.050(6) 0.032(5) 0.003(5) -0.009(4) 0.000(5)
C3 0.054(7) 0.055(7) 0.051(7) 0.003(5) 0.010(5) 0.018(6)
C4 0.064(7) 0.031(5) 0.021(4) 0.002(4) 0.005(4) 0.007(5)
C5 0.040(5) 0.038(5) 0.020(4) -0.004(4) 0.010(4) -0.011(4)
C6 0.057(7) 0.057(7) 0.038(6) 0.016(5) 0.001(5) -0.023(6)
C7 0.038(5) 0.032(5) 0.066(7) 0.000(5) 0.008(5) 0.003(4)
C8 0.068(7) 0.042(6) 0.023(5) 0.003(4) 0.002(4) -0.020(5)
C9 0.074(8) 0.048(6) 0.046(6) -0.011(5) 0.022(6) -0.005(6)
C10 0.047(6) 0.038(5) 0.029(5) -0.003(4) 0.011(4) 0.003(4)
C11 0.028(4) 0.040(5) 0.028(4) -0.009(4) -0.005(3) -0.011(4)
C12 0.032(5) 0.050(6) 0.037(5) -0.015(4) 0.000(4) 0.007(4)
S1 0.0351(12) 0.0336(12) 0.0289(11) 0.0069(9) 0.0023(9) 0.0012(9)
S2 0.0279(10) 0.0261(10) 0.0152(8) -0.0004(7) 0.0041(7) -0.0011(8)
S3 0.0334(11) 0.0251(10) 0.0243(10) 0.0036(8) 0.0034(8) -0.0031(8)
S4 0.0252(10) 0.0231(10) 0.0171(9) 0.0020(7) 0.0035(7) 0.0021(8)
Cu1 0.0346(6) 0.0318(6) 0.0247(5) 0.0002(4) 0.0006(4) -0.0008(5)
Cu2 0.0345(6) 0.0266(5) 0.0225(5) 0.0002(4) 0.0087(4) 0.0008(4)
Cu3 0.0410(6) 0.0298(6) 0.0247(5) 0.0033(4) 0.0010(4) -0.0020(5)
Cu4 0.0342(6) 0.0271(5) 0.0239(5) 0.0012(4) 0.0033(4) -0.0003(4)
Br1 0.0343(5) 0.0281(4) 0.0280(4) -0.0032(3) 0.0111(3) -0.0018(3)
Br2 0.0487(5) 0.0287(5) 0.0246(4) -0.0027(3) 0.0163(4) -0.0042(4)
Br3 0.0359(5) 0.0252(4) 0.0316(4) 0.0029(3) -0.0059(4) 0.0001(3)
Br4 0.0280(4) 0.0310(4) 0.0193(4) -0.0042(3) 0.0017(3) 0.0006(3)

loop_
_atom_type_symbol
_atom_type_description
_atom_type_scat_dispersion_real
_atom_type_scat_dispersion_imag
_atom_type_scat_source
C C 0.0033 0.0016 'International Tables Vol C Tables 4.2.6.8 and 6.1.1.4'
H H 0.0000 0.0000 'International Tables Vol C Tables 4.2.6.8 and 6.1.1.4'
S S 0.1246 0.1234 'International Tables Vol C Tables 4.2.6.8 and 6.1.1.4'
Cu Cu 0.3201 1.2651 'International Tables Vol C Tables 4.2.6.8 and 6.1.1.4'
Br Br -0.2901 2.4595 'International Tables Vol C Tables 4.2.6.8 and 6.1.1.4'

loop_
_geom_angle_atom_site_label_1
_geom_angle_atom_site_label_2
_geom_angle_atom_site_label_3
_geom_angle
_geom_angle_site_symmetry_1
_geom_angle_site_symmetry_3
C2 C1 H1A 109.5 . .
C2 C1 H1B 109.5 . .
H1A C1 H1B 109.5 . .
C2 C1 H1C 109.5 . .
H1A C1 H1C 109.5 . .
H1B C1 H1C 109.5 . .
C1 C2 S1 114.0(8) . .
C1 C2 H2A 108.7 . .
S1 C2 H2A 108.7 . .
C1 C2 H2B 108.7 . .
S1 C2 H2B 108.7 . .
H2A C2 H2B 107.6 . .
S1 C3 H3A 109.5 . .
S1 C3 H3B 109.5 . .
H3A C3 H3B 109.5 . .
S1 C3 H3C 109.5 . .
H3A C3 H3C 109.5 . .
H3B C3 H3C 109.5 . .
S2 C4 H4A 109.5 . .
S2 C4 H4B 109.5 . .
H4A C4 H4B 109.5 . .
S2 C4 H4C 109.5 . .
H4A C4 H4C 109.5 . .
H4B C4 H4C 109.5 . .
C6 C5 S2 110.6(7) . .
C6 C5 H5A 109.5 . .
S2 C5 H5A 109.5 . .
C6 C5 H5B 109.5 . .
S2 C5 H5B 109.5 . .
H5A C5 H5B 108.1 . .
C5 C6 H6A 109.5 . .
C5 C6 H6B 109.5 . .
H6A C6 H6B 109.5 . .
C5 C6 H6C 109.5 . .
H6A C6 H6C 109.5 . .
H6B C6 H6C 109.5 . .
S3 C7 H7A 109.5 . .
S3 C7 H7B 109.5 . .
H7A C7 H7B 109.5 . .
S3 C7 H7C 109.5 . .
H7A C7 H7C 109.5 . .
H7B C7 H7C 109.5 . .
C9 C8 S3 108.4(7) . .
C9 C8 H8A 110.0 . .
S3 C8 H8A 110.0 . .
C9 C8 H8B 110.0 . .
S3 C8 H8B 110.0 . .
H8A C8 H8B 108.4 . .
C8 C9 H9A 109.5 . .
C8 C9 H9B 109.5 . .
H9A C9 H9B 109.5 . .
C8 C9 H9C 109.5 . .
H9A C9 H9C 109.5 . .
H9B C9 H9C 109.5 . .
S4 C10 H10A 109.5 . .
S4 C10 H10B 109.5 . .
H10A C10 H10B 109.5 . .
S4 C10 H10C 109.5 . .
H10A C10 H10C 109.5 . .
H10B C10 H10C 109.5 . .
C12 C11 S4 113.7(7) . .
C12 C11 H11A 108.8 . .
S4 C11 H11A 108.8 . .
C12 C11 H11B 108.8 . .
S4 C11 H11B 108.8 . .
H11A C11 H11B 107.7 . .
C11 C12 H12A 109.5 . .
C11 C12 H12B 109.5 . .
H12A C12 H12B 109.5 . .
C11 C12 H12C 109.5 . .
H12A C12 H12C 109.5 . .
H12B C12 H12C 109.5 . .
C2 S1 C3 102.6(5) . .
C2 S1 Cu1 108.9(4) . .
C3 S1 Cu1 111.9(4) . .
C4 S2 C5 99.7(5) . .
C4 S2 Cu2 104.1(3) . .
C5 S2 Cu2 108.6(3) . .
C4 S2 Cu1 104.8(3) . .
C5 S2 Cu1 106.2(3) . .
Cu2 S2 Cu1 129.47(10) . .
C7 S3 C8 102.2(5) . .
C7 S3 Cu4 108.1(4) . .
C8 S3 Cu4 110.9(3) . .
C7 S3 Cu3 100.9(3) . .
C8 S3 Cu3 105.9(3) . .
Cu4 S3 Cu3 126.05(10) . .
C10 S4 C11 101.6(5) . .
C10 S4 Cu2 108.1(3) . 3_657
C11 S4 Cu2 108.6(3) . 3_657
C10 S4 Cu4 106.9(3) . .
C11 S4 Cu4 104.5(3) . .
Cu2 S4 Cu4 124.75(9) 3_657 .
S1 Cu1 S2 112.70(9) . .
S1 Cu1 Br1 126.91(8) . .
S2 Cu1 Br1 106.62(7) . .
S1 Cu1 Br2 103.50(7) . .
S2 Cu1 Br2 101.26(7) . .
Br1 Cu1 Br2 102.19(5) . .
S4 Cu2 S2 111.98(8) 3_657 .
S4 Cu2 Br3 110.92(7) 3_657 .
S2 Cu2 Br3 115.22(7) . .
S4 Cu2 Br4 110.44(7) 3_657 .
S2 Cu2 Br4 98.96(6) . .
Br3 Cu2 Br4 108.63(5) . .
S4 Cu2 Cu3 114.15(7) 3_657 .
S2 Cu2 Cu3 132.61(7) . .
Br3 Cu2 Cu3 55.93(4) . .
Br4 Cu2 Cu3 54.83(4) . .
S3 Cu3 Br3 102.30(7) . .
S3 Cu3 Br4 122.63(7) . .
Br3 Cu3 Br4 110.29(5) . .
S3 Cu3 Br4 105.54(7) . 3_657
Br3 Cu3 Br4 118.38(5) . 3_657
Br4 Cu3 Br4 98.74(4) . 3_657
S3 Cu3 Cu2 143.29(7) . .
Br3 Cu3 Cu2 54.17(4) . .
Br4 Cu3 Cu2 58.32(4) . .
Br4 Cu3 Cu2 110.54(5) 3_657 .
S3 Cu4 S4 102.59(8) . .
S3 Cu4 Br2 114.39(7) . 2_656
S4 Cu4 Br2 109.10(6) . 2_656
S3 Cu4 Br1 118.98(7) . 2_656
S4 Cu4 Br1 106.76(7) . 2_656
Br2 Cu4 Br1 104.57(5) 2_656 2_656
Cu1 Br1 Cu4 76.88(4) . 2_646
Cu4 Br2 Cu1 76.07(4) 2_646 .
Cu2 Br3 Cu3 69.91(4) . .
Cu3 Br4 Cu3 81.26(4) . 3_657
Cu3 Br4 Cu2 66.85(4) . .
Cu3 Br4 Cu2 103.48(4) 3_657 .

loop_
_geom_bond_atom_site_label_1
_geom_bond_atom_site_label_2
_geom_bond_distance
_geom_bond_site_symmetry_2
C1 C2 1.515(16) .
C1 H1A 0.9800 .
C1 H1B 0.9800 .
C1 H1C 0.9800 .
C2 S1 1.811(10) .
C2 H2A 0.9900 .
C2 H2B 0.9900 .
C3 S1 1.811(11) .
C3 H3A 0.9800 .
C3 H3B 0.9800 .
C3 H3C 0.9800 .
C4 S2 1.803(9) .
C4 H4A 0.9800 .
C4 H4B 0.9800 .
C4 H4C 0.9800 .
C5 C6 1.516(14) .
C5 S2 1.811(8) .
C5 H5A 0.9900 .
C5 H5B 0.9900 .
C6 H6A 0.9800 .
C6 H6B 0.9800 .
C6 H6C 0.9800 .
C7 S3 1.806(10) .
C7 H7A 0.9800 .
C7 H7B 0.9800 .
C7 H7C 0.9800 .
C8 C9 1.521(16) .
C8 S3 1.832(9) .
C8 H8A 0.9900 .
C8 H8B 0.9900 .
C9 H9A 0.9800 .
C9 H9B 0.9800 .
C9 H9C 0.9800 .
C10 S4 1.814(9) .
C10 H10A 0.9800 .
C10 H10B 0.9800 .
C10 H10C 0.9800 .
C11 C12 1.506(13) .
C11 S4 1.817(8) .
C11 H11A 0.9900 .
C11 H11B 0.9900 .
C12 H12A 0.9800 .
C12 H12B 0.9800 .
C12 H12C 0.9800 .
S1 Cu1 2.270(2) .
S2 Cu2 2.300(2) .
S2 Cu1 2.332(2) .
S3 Cu4 2.290(2) .
S3 Cu3 2.312(2) .
S4 Cu2 2.286(2) 3_657
S4 Cu4 2.334(2) .
Cu1 Br1 2.4630(14) .
Cu1 Br2 2.5367(13) .
Cu2 S4 2.286(2) 3_657
Cu2 Br3 2.4320(13) .
Cu2 Br4 2.6073(14) .
Cu2 Cu3 2.8171(15) .
Cu3 Br3 2.4847(14) .
Cu3 Br4 2.5047(14) .
Cu3 Br4 2.5104(13) 3_657
Cu4 Br2 2.4441(13) 2_656
Cu4 Br1 2.4745(13) 2_656
Br1 Cu4 2.4745(13) 2_646
Br2 Cu4 2.4441(13) 2_646
Br4 Cu3 2.5104(13) 3_657
